data_7046713
loop_
_publ_author_name
'Li, Min'
'Wu, Haipeng'
'Wei, Qing'
'Ke, Hongshan'
'Yin, Bing'
'Zhang, Sheng'
'Lv, Xingqiang'
'Xie, Gang'
'Chen, Sanping'

_publ_section_title
;
 Two {ZnII2DyIII} complexes supported by monophenoxido/dicarboxylates
 bridges with multiple relaxation processes: carboxylato ancillary ligands
 controlled magnetic anisotropy in square antiprismatic DyIII species
;
_journal_name_full 'Dalton Transactions'
_journal_paper_doi 10.1039/C8DT01842A
_journal_year 2018
_chemical_formula_moiety 'C26 H32 Dy N6 O14 Zn2, 2(C2 H3 O2)'
_chemical_formula_sum 'C32 H38 Dy N4 O18 Zn2'
_chemical_formula_weight 1059.90
_chemical_name_systematic
;
 ? 
;
_space_group_crystal_system tetragonal
_space_group_IT_number 86
_space_group_name_Hall '-P 4bc'
_space_group_name_H-M_alt 'P 42/n'
_symmetry_space_group_name_Hall '-P 4bc'
_symmetry_space_group_name_H-M 'P 42/n :2'
_atom_sites_solution_hydrogens mixed
_atom_sites_solution_primary dual
_audit_creation_date 2018-06-15
_audit_creation_method
;
Olex2 1.2
(compiled 2018.05.29 svn.r3508 for OlexSys, GUI svn.r5506)
;
_audit_update_record
;
2018-06-15 deposited with the CCDC.
2018-06-19 downloaded from the CCDC.
;
_cell_angle_alpha 90
_cell_angle_beta 90
_cell_angle_gamma 90
_cell_formula_units_Z 4
_cell_length_a 14.2398(17)
_cell_length_b 14.2398(17)
_cell_length_c 18.844(2)
_cell_measurement_reflns_used 3264
_cell_measurement_temperature 296(2)
_cell_measurement_theta_max 23.69
_cell_measurement_theta_min 2.29
_cell_volume 3821.0(8)
_computing_cell_refinement 'SAINT v7.68A (Bruker, 2009)'
_computing_data_reduction 'SAINT v7.68A (Bruker, 2009)'
_computing_molecular_graphics 'Olex2 (Dolomanov et al., 2009)'
_computing_publication_material 'Olex2 (Dolomanov et al., 2009)'
_computing_structure_refinement 'ShelXL (Sheldrick, 2015)'
_computing_structure_solution 'ShelXT (Sheldrick, 2015)'
_diffrn_ambient_temperature 296.15
_diffrn_measured_fraction_theta_full 0.999
_diffrn_measured_fraction_theta_max 0.989
_diffrn_measurement_device_type 'Bruker APEX-II CCD'
_diffrn_measurement_method '\f and \w scans'
_diffrn_radiation_monochromator graphite
_diffrn_radiation_type MoK\a
_diffrn_radiation_wavelength 0.71073
_diffrn_reflns_av_R_equivalents 0.0548
_diffrn_reflns_av_unetI/netI 0.0464
_diffrn_reflns_Laue_measured_fraction_full 0.999
_diffrn_reflns_Laue_measured_fraction_max 0.989
_diffrn_reflns_limit_h_max 17
_diffrn_reflns_limit_h_min -18
_diffrn_reflns_limit_k_max 13
_diffrn_reflns_limit_k_min -18
_diffrn_reflns_limit_l_max 24
_diffrn_reflns_limit_l_min -20
_diffrn_reflns_number 22174
_diffrn_reflns_point_group_measured_fraction_full 0.999
_diffrn_reflns_point_group_measured_fraction_max 0.989
_diffrn_reflns_theta_full 25.242
_diffrn_reflns_theta_max 27.640
_diffrn_reflns_theta_min 2.023
_diffrn_standards_number 0
_exptl_absorpt_coefficient_mu 3.264
_exptl_absorpt_correction_T_max 0.7456
_exptl_absorpt_correction_T_min 0.6567
_exptl_absorpt_correction_type multi-scan
_exptl_absorpt_process_details
'SADABS-2008/1 (Bruker,2008) was used for absorption correction. wR2(int) was 0.0867 before and 0.0507 after correction. The Ratio of minimum to maximum transmission is 0.8808. The \l/2 correction factor is 0.0015.'
_exptl_crystal_colour yellow
_exptl_crystal_colour_primary yellow
_exptl_crystal_density_diffrn 1.842
_exptl_crystal_density_method 'not measured'
_exptl_crystal_description block
_exptl_crystal_F_000 2112
_exptl_crystal_size_max 0.18
_exptl_crystal_size_mid 0.15
_exptl_crystal_size_min 0.12
_refine_diff_density_max 1.650
_refine_diff_density_min -1.168
_refine_diff_density_rms 0.158
_refine_ls_extinction_method none
_refine_ls_goodness_of_fit_ref 1.030
_refine_ls_hydrogen_treatment constr
_refine_ls_matrix_type full
_refine_ls_number_parameters 301
_refine_ls_number_reflns 4412
_refine_ls_number_restraints 134
_refine_ls_restrained_S_all 1.043
_refine_ls_R_factor_all 0.0909
_refine_ls_R_factor_gt 0.0552
_refine_ls_shift/su_max 0.001
_refine_ls_shift/su_mean 0.000
_refine_ls_structure_factor_coef Fsqd
_refine_ls_weighting_details 'w=1/[\s^2^(Fo^2^)+(0.1170P)^2^+4.5071P] where P=(Fo^2^+2Fc^2^)/3'
_refine_ls_weighting_scheme calc
_refine_ls_wR_factor_gt 0.1701
_refine_ls_wR_factor_ref 0.1956
_reflns_Friedel_coverage 0.000
_reflns_number_gt 2831
_reflns_number_total 4412
_reflns_threshold_expression 'I > 2\s(I)'
_cod_data_source_file c8dt01842a2.cif
_cod_data_source_block DZ_2
_cod_original_cell_volume 3820.9(10)
_cod_database_code 7046713
_shelx_shelxl_version_number 2014/7
_shelx_space_group_comment
;
The symmetry employed for this shelxl refinement is uniquely defined
by the following loop, which should always be used as a source of
symmetry information in preference to the above space-group names.
They are only intended as comments.
;
_shelx_estimated_absorpt_t_max 0.695
_shelx_estimated_absorpt_t_min 0.591
_olex2_refinement_description
;
1. Fixed Uiso
 At 1.2 times of:
  All C(H) groups, All N(H) groups, All N(H,H) groups
 At 1.5 times of:
  All C(H,H,H) groups
2. Restrained distances
 C17-C18
 1.502 with sigma of 0.02
 C17-O10
 1.258 with sigma of 0.02
 C17-O11
 1.261 with sigma of 0.02
 H8-H18C
 2.2 with sigma of 0.02
 O10_$1-O10
 3.5 with sigma of 0.02
 O10-O11
 2.193 with sigma of 0.04
 O10-C18
 2.381 with sigma of 0.04
 C18-O11
 2.394 with sigma of 0.04
 Dy1-O5 \\sim Dy1-O5A
 with sigma of 0.02
 Zn1-O4 \\sim Zn1-O4A
 with sigma of 0.02
 O4-C11 \\sim O4A-C11A
 with sigma of 0.02
 O5-C11 \\sim O5A-C11A
 with sigma of 0.02
 C11-C12 \\sim C11A-C12A
 with sigma of 0.02
 Dy1-C11 \\sim Dy1-C11A
 with sigma of 0.04
 Zn1-C11 \\sim Zn1-C11A
 with sigma of 0.04
 O4-O5 \\sim O4A-O5A
 with sigma of 0.04
 O4-C12 \\sim O4A-C12A
 with sigma of 0.04
 O5-C12 \\sim O5A-C12A
 with sigma of 0.04
3. Restrained planarity
 O10, O11, C17, C18
 with sigma of 0.1
4. Rigid bond restraints
 C10, N2
 with sigma for 1-2 distances of 0.01 and sigma for 1-3 distances of 0.01
5. Uiso/Uaniso restraints and constraints
O10 \\sim O11 \\sim C17 \\sim C18: within 2A with sigma of 0.04 and sigma for
terminal atoms of 0.08
Uanis(C12A) \\sim Ueq, Uanis(C12) \\sim Ueq, Uanis(O5A) \\sim Ueq: with sigma
of 0.005 and sigma for terminal atoms of 0.005
Uanis(O10) \\sim Ueq, Uanis(C18) \\sim Ueq, Uanis(C17) \\sim Ueq, Uanis(O11)
\\sim Ueq: with sigma of 0.01 and sigma for terminal atoms of 0.02
6. Rigid body (RIGU) restrains
 O10, O11, C17, C18
 with sigma for 1-2 distances of 0.004 and sigma for 1-3 distances of 0.004
 O5A, O4A, C11A, C12A
 with sigma for 1-2 distances of 0.004 and sigma for 1-3 distances of 0.004
 O4, O5, C11, C12
 with sigma for 1-2 distances of 0.004 and sigma for 1-3 distances of 0.004
7. Others
 Sof(O4A)=Sof(O5A)=Sof(C11A)=Sof(C12A)=Sof(H12D)=Sof(H12E)=Sof(H12F)=1-FVAR(1)
 Sof(O4)=Sof(O5)=Sof(C11)=Sof(C12)=Sof(H12A)=Sof(H12B)=Sof(H12C)=FVAR(1)
8.a Rotating group:
 N3(H3A,H3B)
8.b Aromatic/amide H refined with riding coordinates:
 N2(H2), C8(H8), C5(H5), C3(H3), C4(H4)
8.c Idealised Me refined as rotating group:
 C14(H14A,H14B,H14C), C1(H1A,H1B,H1C), C18(H18A,H18B,H18C), C12(H12A,H12B,
 H12C), C12A(H12D,H12E,H12F)
;
_olex2_submission_special_instructions 'No special instructions were received'

loop_
_space_group_symop_operation_xyz
'x, y, z'
'-x+1/2, -y+1/2, z'
'-y, x+1/2, z+1/2'
'y+1/2, -x, z+1/2'
'-x, -y, -z'
'x-1/2, y-1/2, -z'
'y, -x-1/2, -z-1/2'
'-y-1/2, x, -z-1/2'

loop_
_atom_site_label
_atom_site_type_symbol
_atom_site_fract_x
_atom_site_fract_y
_atom_site_fract_z
_atom_site_U_iso_or_equiv
_atom_site_adp_type
_atom_site_occupancy
_atom_site_site_symmetry_order
_atom_site_calc_flag
_atom_site_refinement_flags_posn
_atom_site_refinement_flags_adp
_atom_site_refinement_flags_occupancy
_atom_site_disorder_assembly
_atom_site_disorder_group
Dy1 Dy 0.2500 0.7500 0.60953(3) 0.0405(2) Uani 1 2 d DS T P . .
Zn1 Zn 0.48970(6) 0.82898(6) 0.63679(5) 0.0470(3) Uani 1 1 d D . . . .
O2 O 0.3788(3) 0.8282(3) 0.5630(3) 0.0461(12) Uani 1 1 d . . . . .
O1 O 0.2181(4) 0.8454(4) 0.4988(3) 0.0552(14) Uani 1 1 d . . . . .
O3 O 0.6256(4) 0.8505(4) 0.6881(3) 0.0596(15) Uani 1 1 d . . . . .
O6 O 0.3630(4) 0.6390(4) 0.6345(3) 0.0619(15) Uani 1 1 d . . . . .
O7 O 0.5061(4) 0.6951(4) 0.6554(3) 0.0617(15) Uani 1 1 d . . . . .
N1 N 0.5795(5) 0.8621(5) 0.5539(4) 0.0562(17) Uani 1 1 d . . . . .
N3 N 0.7794(5) 0.8675(5) 0.6642(6) 0.077(2) Uani 1 1 d . . . . .
H3A H 0.8151 0.9069 0.6384 0.093 Uiso 1 1 d GR . . . .
H3B H 0.7839 0.8883 0.7086 0.093 Uiso 1 1 d GR . . . .
C13 C 0.4471(6) 0.6288(6) 0.6500(4) 0.0495(19) Uani 1 1 d . . . . .
N2 N 0.6724(5) 0.8629(6) 0.5748(5) 0.072(2) Uani 1 1 d . U . . .
H2 H 0.7172 0.8647 0.5443 0.087 Uiso 1 1 calc R . . . .
C8 C 0.5574(6) 0.8804(6) 0.4887(5) 0.063(2) Uani 1 1 d . . . . .
H8 H 0.6070 0.8938 0.4582 0.075 Uiso 1 1 calc DR . . . .
C6 C 0.4637(6) 0.8824(5) 0.4577(4) 0.056(2) Uani 1 1 d . . . . .
C10 C 0.6899(6) 0.8606(6) 0.6453(6) 0.064(2) Uani 1 1 d . U . . .
C2 C 0.2966(6) 0.8678(6) 0.4587(4) 0.0539(19) Uani 1 1 d . . . . .
C7 C 0.3827(6) 0.8599(5) 0.4955(4) 0.0484(18) Uani 1 1 d . . . . .
C5 C 0.4597(8) 0.9093(7) 0.3876(5) 0.072(3) Uani 1 1 d . . . . .
H5 H 0.5153 0.9208 0.3632 0.087 Uiso 1 1 calc R . . . .
C3 C 0.2902(9) 0.8952(7) 0.3900(5) 0.080(3) Uani 1 1 d . . . . .
H3 H 0.2327 0.8987 0.3669 0.096 Uiso 1 1 calc R . . . .
C4 C 0.3781(10) 0.9191(8) 0.3539(5) 0.086(4) Uani 1 1 d . . . . .
H4 H 0.3769 0.9411 0.3074 0.104 Uiso 1 1 calc R . . . .
C14 C 0.4824(7) 0.5306(6) 0.6614(6) 0.067(2) Uani 1 1 d . . . . .
H14A H 0.4303 0.4897 0.6710 0.101 Uiso 1 1 calc GR . . . .
H14B H 0.5248 0.5298 0.7010 0.101 Uiso 1 1 calc GR . . . .
H14C H 0.5146 0.5095 0.6196 0.101 Uiso 1 1 calc GR . . . .
C1 C 0.1288(7) 0.8653(7) 0.4682(6) 0.081(3) Uani 1 1 d . . . . .
H1A H 0.1258 0.8387 0.4214 0.121 Uiso 1 1 calc GR . . . .
H1B H 0.1203 0.9320 0.4653 0.121 Uiso 1 1 calc GR . . . .
H1C H 0.0803 0.8385 0.4972 0.121 Uiso 1 1 calc GR . . . .
O10 O 0.8601(11) 0.8057(17) 0.4182(16) 0.416(13) Uani 1 1 d D U . . .
O11 O 0.8793(10) 0.8735(11) 0.5163(9) 0.206(5) Uani 1 1 d D U . . .
C17 C 0.8370(15) 0.8758(17) 0.4581(13) 0.294(11) Uani 1 1 d D U . . .
C18 C 0.7772(11) 0.9553(12) 0.4282(10) 0.164(6) Uani 1 1 d D U . . .
H18A H 0.8168 0.9993 0.4039 0.246 Uiso 1 1 calc GR . . . .
H18B H 0.7452 0.9865 0.4663 0.246 Uiso 1 1 calc GR . . . .
H18C H 0.7319 0.9301 0.3956 0.246 Uiso 1 1 calc DGR . . . .
O4 O 0.4346(9) 0.9202(11) 0.7045(11) 0.044(4) Uani 0.69(6) 1 d D U . A 1
O5 O 0.3181(11) 0.8228(14) 0.7052(6) 0.049(4) Uani 0.69(6) 1 d D U . A 1
C11 C 0.3533(9) 0.8987(13) 0.7230(11) 0.044(5) Uani 0.69(6) 1 d D U . A 1
C12 C 0.3007(11) 0.9655(18) 0.7663(13) 0.069(5) Uani 0.69(6) 1 d D U . A 1
H12A H 0.3307 1.0258 0.7644 0.104 Uiso 0.69(6) 1 calc GR . . A 1
H12B H 0.2990 0.9439 0.8146 0.104 Uiso 0.69(6) 1 calc GR . . A 1
H12C H 0.2378 0.9707 0.7485 0.104 Uiso 0.69(6) 1 calc GR . . A 1
O4A O 0.427(2) 0.9341(19) 0.686(2) 0.047(9) Uani 0.31(6) 1 d D U . A 2
O5A O 0.300(2) 0.847(3) 0.6982(16) 0.061(8) Uani 0.31(6) 1 d D U . A 2
C11A C 0.3476(18) 0.918(2) 0.710(2) 0.043(8) Uani 0.31(6) 1 d D U . A 2
C12A C 0.297(2) 0.995(3) 0.743(3) 0.061(8) Uani 0.31(6) 1 d D U . A 2
H12D H 0.2835 0.9803 0.7921 0.091 Uiso 0.31(6) 1 calc GR . . A 2
H12E H 0.2385 1.0054 0.7186 0.091 Uiso 0.31(6) 1 calc GR . . A 2
H12F H 0.3340 1.0513 0.7413 0.091 Uiso 0.31(6) 1 calc GR . . A 2

loop_
_atom_site_aniso_label
_atom_site_aniso_U_11
_atom_site_aniso_U_22
_atom_site_aniso_U_33
_atom_site_aniso_U_23
_atom_site_aniso_U_13
_atom_site_aniso_U_12
Dy1 0.0316(3) 0.0442(3) 0.0457(3) 0.000 0.000 -0.00308(19)
Zn1 0.0351(5) 0.0475(5) 0.0585(6) 0.0009(4) 0.0050(4) -0.0037(4)
O2 0.044(3) 0.050(3) 0.044(3) 0.005(2) 0.003(2) -0.005(2)
O1 0.056(3) 0.057(3) 0.052(3) 0.007(3) -0.009(3) 0.008(3)
O3 0.039(3) 0.054(3) 0.085(4) -0.003(3) -0.001(3) -0.001(2)
O6 0.049(3) 0.054(3) 0.082(4) 0.013(3) -0.004(3) 0.001(3)
O7 0.052(3) 0.050(3) 0.083(4) 0.008(3) -0.008(3) -0.002(3)
N1 0.048(4) 0.051(4) 0.070(5) -0.012(3) 0.021(3) -0.010(3)
N3 0.039(4) 0.061(5) 0.132(7) -0.005(5) 0.004(4) -0.013(3)
C13 0.051(5) 0.049(4) 0.048(5) 0.004(3) -0.009(3) 0.004(4)
N2 0.041(4) 0.086(5) 0.090(5) -0.030(5) 0.026(4) -0.019(4)
C8 0.057(5) 0.054(5) 0.077(6) -0.009(4) 0.035(5) -0.016(4)
C6 0.076(6) 0.037(4) 0.055(5) 0.004(4) 0.027(4) -0.001(4)
C10 0.040(4) 0.040(4) 0.111(7) -0.009(5) 0.007(5) -0.002(3)
C2 0.065(5) 0.048(4) 0.049(4) 0.007(4) 0.005(4) 0.010(4)
C7 0.061(5) 0.034(4) 0.050(4) 0.005(3) 0.003(4) 0.001(3)
C5 0.089(8) 0.059(6) 0.068(6) 0.013(5) 0.028(6) 0.000(5)
C3 0.117(9) 0.070(6) 0.052(5) 0.010(5) -0.004(6) 0.018(6)
C4 0.137(11) 0.075(7) 0.048(6) 0.018(5) 0.016(6) 0.014(7)
C14 0.060(5) 0.050(5) 0.092(6) 0.006(5) -0.012(5) 0.013(4)
C1 0.065(6) 0.076(7) 0.101(8) 0.012(6) -0.032(6) 0.007(5)
O10 0.52(2) 0.356(15) 0.374(16) -0.050(12) -0.028(13) 0.098(13)
O11 0.195(10) 0.200(11) 0.224(10) 0.039(8) 0.046(8) -0.028(8)
C17 0.314(14) 0.286(13) 0.284(12) 0.010(8) -0.012(8) 0.022(8)
C18 0.129(9) 0.163(10) 0.200(13) -0.014(9) 0.041(9) -0.065(8)
O4 0.037(4) 0.054(6) 0.040(9) -0.002(6) -0.001(5) -0.008(4)
O5 0.040(6) 0.061(6) 0.045(5) -0.001(4) 0.001(4) -0.017(5)
C11 0.033(5) 0.055(7) 0.045(9) 0.000(7) -0.002(5) -0.011(4)
C12 0.068(6) 0.071(6) 0.069(6) -0.003(4) 0.008(4) 0.001(4)
O4A 0.051(8) 0.054(11) 0.036(17) 0.007(10) -0.007(8) 0.002(7)
O5A 0.059(9) 0.062(8) 0.061(9) -0.001(4) 0.002(5) -0.003(4)
C11A 0.050(9) 0.054(9) 0.026(14) 0.012(8) -0.008(7) 0.004(6)
C12A 0.061(9) 0.059(8) 0.062(9) -0.001(5) 0.001(5) 0.002(4)

loop_
_atom_type_symbol
_atom_type_description
_atom_type_scat_dispersion_real
_atom_type_scat_dispersion_imag
_atom_type_scat_source
C C 0.0033 0.0016 'International Tables Vol C Tables 4.2.6.8 and 6.1.1.4'
H H 0.0000 0.0000 'International Tables Vol C Tables 4.2.6.8 and 6.1.1.4'
Dy Dy -0.1892 4.4098 'International Tables Vol C Tables 4.2.6.8 and 6.1.1.4'
N N 0.0061 0.0033 'International Tables Vol C Tables 4.2.6.8 and 6.1.1.4'
O O 0.0106 0.0060 'International Tables Vol C Tables 4.2.6.8 and 6.1.1.4'
Zn Zn 0.2839 1.4301 'International Tables Vol C Tables 4.2.6.8 and 6.1.1.4'

loop_
_geom_angle_atom_site_label_1
_geom_angle_atom_site_label_2
_geom_angle_atom_site_label_3
_geom_angle
_geom_angle_site_symmetry_1
_geom_angle_site_symmetry_3
O2 Dy1 O2 135.6(2) . 2_565
O2 Dy1 O1 64.71(18) . .
O2 Dy1 O1 64.71(18) 2_565 2_565
O2 Dy1 O1 78.67(18) 2_565 .
O2 Dy1 O1 78.67(18) . 2_565
O1 Dy1 O1 68.9(3) 2_565 .
O6 Dy1 O2 107.5(2) . 2_565
O6 Dy1 O2 107.5(2) 2_565 .
O6 Dy1 O2 81.59(19) 2_565 2_565
O6 Dy1 O2 81.60(19) . .
O6 Dy1 O1 131.4(2) . .
O6 Dy1 O1 71.0(2) . 2_565
O6 Dy1 O1 71.0(2) 2_565 .
O6 Dy1 O1 131.4(2) 2_565 2_565
O6 Dy1 O6 156.5(3) . 2_565
O5 Dy1 O2 75.3(3) 2_565 2_565
O5 Dy1 O2 148.1(3) 2_565 .
O5 Dy1 O2 148.1(3) . 2_565
O5 Dy1 O2 75.3(3) . .
O5 Dy1 O1 118.8(5) . .
O5 Dy1 O1 118.8(5) 2_565 2_565
O5 Dy1 O1 144.5(5) . 2_565
O5 Dy1 O1 144.5(5) 2_565 .
O5 Dy1 O6 81.6(6) 2_565 2_565
O5 Dy1 O6 81.6(6) . .
O5 Dy1 O6 79.9(6) . 2_565
O5 Dy1 O6 79.9(6) 2_565 .
O5 Dy1 O5 76.5(6) . 2_565
O5A Dy1 O2 144.7(9) 2_565 .
O5A Dy1 O2 74.7(8) 2_565 2_565
O5A Dy1 O2 144.7(9) . 2_565
O5A Dy1 O2 74.7(8) . .
O5A Dy1 O1 150.6(9) 2_565 .
O5A Dy1 O1 150.6(9) . 2_565
O5A Dy1 O1 109.5(11) 2_565 2_565
O5A Dy1 O1 109.5(11) . .
O5A Dy1 O6 69.8(11) 2_565 .
O5A Dy1 O6 92.7(12) 2_565 2_565
O5A Dy1 O6 69.8(11) . 2_565
O5A Dy1 O6 92.7(12) . .
O5A Dy1 O5A 86.1(19) . 2_565
O2 Zn1 O3 163.3(2) . .
O7 Zn1 O2 101.7(2) . .
O7 Zn1 O3 87.2(2) . .
O7 Zn1 N1 106.4(3) . .
O7 Zn1 O4 124.9(7) . .
O7 Zn1 O4A 135.2(12) . .
N1 Zn1 O2 88.0(3) . .
N1 Zn1 O3 75.8(3) . .
O4 Zn1 O2 97.6(6) . .
O4 Zn1 O3 88.5(5) . .
O4 Zn1 N1 125.5(5) . .
O4A Zn1 O2 88.7(13) . .
O4A Zn1 O3 94.9(12) . .
O4A Zn1 N1 117.5(11) . .
Zn1 O2 Dy1 110.3(2) . .
C7 O2 Dy1 123.3(5) . .
C7 O2 Zn1 126.2(5) . .
C2 O1 Dy1 115.3(4) . .
C2 O1 C1 117.0(7) . .
C1 O1 Dy1 126.9(6) . .
C10 O3 Zn1 112.7(6) . .
C13 O6 Dy1 143.3(6) . .
C13 O7 Zn1 129.3(5) . .
N2 N1 Zn1 112.2(6) . .
C8 N1 Zn1 127.7(6) . .
C8 N1 N2 120.1(7) . .
H3A N3 H3B 105.1 . .
C10 N3 H3A 116.2 . .
C10 N3 H3B 110.3 . .
O6 C13 O7 124.9(8) . .
O6 C13 C14 117.7(8) . .
O7 C13 C14 117.3(7) . .
N1 N2 H2 121.4 . .
C10 N2 N1 117.2(7) . .
C10 N2 H2 121.4 . .
N1 C8 H8 116.3 . .
N1 C8 C6 127.3(7) . .
C6 C8 H8 116.3 . .
C7 C6 C8 123.4(8) . .
C5 C6 C8 115.4(8) . .
C5 C6 C7 121.3(9) . .
O3 C10 N3 123.2(10) . .
O3 C10 N2 120.7(8) . .
N2 C10 N3 116.1(9) . .
O1 C2 C7 114.5(7) . .
C3 C2 O1 122.2(9) . .
C3 C2 C7 123.4(9) . .
O2 C7 C6 126.2(7) . .
O2 C7 C2 117.0(7) . .
C6 C7 C2 116.7(7) . .
C6 C5 H5 119.2 . .
C4 C5 C6 121.6(10) . .
C4 C5 H5 119.2 . .
C2 C3 H3 121.5 . .
C2 C3 C4 117.0(11) . .
C4 C3 H3 121.5 . .
C5 C4 C3 119.9(9) . .
C5 C4 H4 120.0 . .
C3 C4 H4 120.0 . .
C13 C14 H14A 109.5 . .
C13 C14 H14B 109.5 . .
C13 C14 H14C 109.5 . .
H14A C14 H14B 109.5 . .
H14A C14 H14C 109.5 . .
H14B C14 H14C 109.5 . .
O1 C1 H1A 109.5 . .
O1 C1 H1B 109.5 . .
O1 C1 H1C 109.5 . .
H1A C1 H1B 109.5 . .
H1A C1 H1C 109.5 . .
H1B C1 H1C 109.5 . .
O10 C17 C18 120(2) . .
O11 C17 O10 112(2) . .
O11 C17 C18 128(2) . .
C17 C18 H18A 109.5 . .
C17 C18 H18B 109.5 . .
C17 C18 H18C 109.5 . .
H18A C18 H18B 109.5 . .
H18A C18 H18C 109.5 . .
H18B C18 H18C 109.5 . .
C11 O4 Zn1 112.7(8) . .
C11 O5 Dy1 141.1(11) . .
O4 C11 C12 118.1(10) . .
O5 C11 O4 121.0(11) . .
O5 C11 C12 120.9(10) . .
C11 C12 H12A 109.5 . .
C11 C12 H12B 109.5 . .
C11 C12 H12C 109.5 . .
H12A C12 H12B 109.5 . .
H12A C12 H12C 109.5 . .
H12B C12 H12C 109.5 . .
C11A O4A Zn1 116.1(16) . .
C11A O5A Dy1 143(3) . .
O4A C11A C12A 118(2) . .
O5A C11A O4A 126(2) . .
O5A C11A C12A 115(2) . .
C11A C12A H12D 109.5 . .
C11A C12A H12E 109.5 . .
C11A C12A H12F 109.5 . .
H12D C12A H12E 109.5 . .
H12D C12A H12F 109.5 . .
H12E C12A H12F 109.5 . .

loop_
_geom_bond_atom_site_label_1
_geom_bond_atom_site_label_2
_geom_bond_distance
_geom_bond_site_symmetry_2
Dy1 O2 2.318(5) .
Dy1 O2 2.318(5) 2_565
Dy1 O1 2.532(5) .
Dy1 O1 2.531(5) 2_565
Dy1 O6 2.305(6) .
Dy1 O6 2.305(6) 2_565
Dy1 O5 2.294(7) 2_565
Dy1 O5 2.294(7) .
Dy1 O5A 2.285(15) 2_565
Dy1 O5A 2.285(15) .
Zn1 O2 2.104(5) .
Zn1 O3 2.185(5) .
Zn1 O7 1.952(6) .
Zn1 N1 2.073(7) .
Zn1 O4 1.983(8) .
Zn1 O4A 1.977(15) .
O2 C7 1.352(9) .
O1 C2 1.387(10) .
O1 C1 1.423(10) .
O3 C10 1.228(11) .
O6 C13 1.240(9) .
O7 C13 1.268(10) .
N1 N2 1.381(10) .
N1 C8 1.294(12) .
N3 H3A 0.9007 .
N3 H3B 0.8894 .
N3 C10 1.327(11) .
C13 C14 1.502(11) .
N2 H2 0.8600 .
N2 C10 1.352(13) .
C8 H8 0.9300 .
C8 C6 1.456(13) .
C6 C7 1.393(10) .
C6 C5 1.377(13) .
C2 C7 1.413(11) .
C2 C3 1.354(12) .
C5 H5 0.9300 .
C5 C4 1.332(16) .
C3 H3 0.9300 .
C3 C4 1.464(16) .
C4 H4 0.9300 .
C14 H14A 0.9600 .
C14 H14B 0.9600 .
C14 H14C 0.9600 .
C1 H1A 0.9600 .
C1 H1B 0.9600 .
C1 H1C 0.9600 .
O10 C17 1.291(18) .
O11 C17 1.251(17) .
C17 C18 1.525(17) .
C18 H18A 0.9600 .
C18 H18B 0.9600 .
C18 H18C 0.9600 .
O4 C11 1.248(10) .
O5 C11 1.237(11) .
C11 C12 1.461(14) .
C12 H12A 0.9600 .
C12 H12B 0.9600 .
C12 H12C 0.9600 .
O4A C11A 1.242(16) .
O5A C11A 1.228(16) .
C11A C12A 1.464(19) .
C12A H12D 0.9600 .
C12A H12E 0.9600 .
C12A H12F 0.9600 .
